data_2236451
loop_
_publ_author_name
'Lin, Jian-Mei'
'Li, Jia-Wen'
'Lv, Jing-Song'

_publ_section_title
;
 <i>N</i>-[4-(Azetidin-1-ylsulfonyl)phenyl]-<i>N</i>-(2,4-difluorobenzyl)acetamide
;
_journal_coeditor_code LH5527
_journal_issue 10
_journal_name_full 'Acta Crystallographica Section E'
_journal_page_first o2929
_journal_paper_doi 10.1107/S1600536812038342
_journal_volume 68
_journal_year 2012
_chemical_formula_iupac 'C18 H18 F2 N2 O3 S'
_chemical_formula_moiety 'C18 H18 F2 N2 O3 S'
_chemical_formula_sum 'C18 H18 F2 N2 O3 S'
_chemical_formula_weight 380.40
_chemical_name_systematic
;
<i>N</i>-[4-(Azetidin-1-ylsulfonyl)phenyl]-<i>N</i>-(2,4-difluorobenzyl)
acetamide
;
_space_group_IT_number 14
_symmetry_cell_setting monoclinic
_symmetry_space_group_name_Hall '-P 2ybc'
_symmetry_space_group_name_H-M 'P 1 21/c 1'
_atom_sites_solution_hydrogens geom
_atom_sites_solution_primary direct
_atom_sites_solution_secondary difmap
_audit_creation_method SHELXL-97
_cell_angle_alpha 90.00
_cell_angle_beta 97.312(6)
_cell_angle_gamma 90.00
_cell_formula_units_Z 4
_cell_length_a 8.7793(15)
_cell_length_b 8.4442(15)
_cell_length_c 23.810(4)
_cell_measurement_reflns_used 2005
_cell_measurement_temperature 293(2)
_cell_measurement_theta_max 24.99
_cell_measurement_theta_min 1.33
_cell_volume 1750.8(5)
_computing_cell_refinement 'SAINT (Bruker, 2001)'
_computing_data_collection 'SMART (Bruker, 2001)'
_computing_data_reduction 'SAINT (Bruker, 2001)'
_computing_molecular_graphics 'SHELXTL (Sheldrick, 2008)'
_computing_publication_material 'SHELXTL (Sheldrick, 2008)'
_computing_structure_refinement 'SHELXL97 (Sheldrick, 2008)'
_computing_structure_solution 'SHELXS97 (Sheldrick, 2008)'
_diffrn_ambient_temperature 293(2)
_diffrn_measured_fraction_theta_full 0.998
_diffrn_measured_fraction_theta_max 0.998
_diffrn_measurement_device_type 'Bruker SMART CCD'
_diffrn_measurement_method '\f and \w scans'
_diffrn_radiation_monochromator graphite
_diffrn_radiation_source 'fine-focus sealed tube'
_diffrn_radiation_type MoK\a
_diffrn_radiation_wavelength 0.71073
_diffrn_reflns_av_R_equivalents 0.0357
_diffrn_reflns_av_sigmaI/netI 0.0289
_diffrn_reflns_limit_h_max 10
_diffrn_reflns_limit_h_min -10
_diffrn_reflns_limit_k_max 10
_diffrn_reflns_limit_k_min -9
_diffrn_reflns_limit_l_max 28
_diffrn_reflns_limit_l_min -25
_diffrn_reflns_number 14668
_diffrn_reflns_theta_full 24.99
_diffrn_reflns_theta_max 24.99
_diffrn_reflns_theta_min 1.72
_exptl_absorpt_coefficient_mu 0.226
_exptl_absorpt_correction_T_max 0.001
_exptl_absorpt_correction_T_min 0.000
_exptl_absorpt_correction_type multi-scan
_exptl_absorpt_process_details '(SADABS; Bruker, 2001)'
_exptl_crystal_colour colourless
_exptl_crystal_density_diffrn 1.443
_exptl_crystal_density_method 'not measured'
_exptl_crystal_description plate
_exptl_crystal_F_000 792
_exptl_crystal_size_max 0.22
_exptl_crystal_size_mid 0.21
_exptl_crystal_size_min 0.20
_refine_diff_density_max 0.340
_refine_diff_density_min -0.384
_refine_ls_extinction_coef 0.017(2)
_refine_ls_extinction_expression Fc^*^=kFc[1+0.001xFc^2^\l^3^/sin(2\q)]^-1/4^
_refine_ls_extinction_method SHELXL
_refine_ls_goodness_of_fit_ref 1.040
_refine_ls_hydrogen_treatment constr
_refine_ls_matrix_type full
_refine_ls_number_parameters 236
_refine_ls_number_reflns 3077
_refine_ls_number_restraints 0
_refine_ls_restrained_S_all 1.040
_refine_ls_R_factor_all 0.0524
_refine_ls_R_factor_gt 0.0468
_refine_ls_shift/su_max 0.001
_refine_ls_shift/su_mean 0.000
_refine_ls_structure_factor_coef Fsqd
_refine_ls_weighting_details 'calc w=1/[\s^2^(Fo^2^)+(0.0875P)^2^+0.7360P] where P=(Fo^2^+2Fc^2^)/3'
_refine_ls_weighting_scheme calc
_refine_ls_wR_factor_gt 0.1367
_refine_ls_wR_factor_ref 0.1432
_reflns_number_gt 2684
_reflns_number_total 3077
_reflns_threshold_expression I>2\s(I)
_cod_data_source_file lh5527.cif
_cod_data_source_block I
_cod_original_sg_symbol_H-M 'P 21/c'
_cod_database_code 2236451
_cod_database_fobs_code 2236451

loop_
_symmetry_equiv_pos_as_xyz
'x, y, z'
'-x, y+1/2, -z+1/2'
'-x, -y, -z'
'x, -y-1/2, z-1/2'

loop_
_atom_site_type_symbol
_atom_site_label
_atom_site_fract_x
_atom_site_fract_y
_atom_site_fract_z
_atom_site_U_iso_or_equiv
_atom_site_adp_type
_atom_site_calc_flag
_atom_site_refinement_flags
_atom_site_occupancy
_atom_site_symmetry_multiplicity
C C1 0.6694(2) 0.5645(3) 0.33594(10) 0.0447(5) Uani d . 1 1
C C6 0.5341(2) 0.5834(2) 0.35904(9) 0.0365(5) Uani d . 1 1
C C5 0.4212(3) 0.6715(3) 0.32755(10) 0.0490(6) Uani d . 1 1
H H3 0.3291 0.6899 0.3419 0.059 Uiso calc R 1 1
C C4 0.4418(3) 0.7332(3) 0.27524(11) 0.0597(7) Uani d . 1 1
H H4 0.3647 0.7921 0.2544 0.072 Uiso calc R 1 1
C C3 0.5781(3) 0.7056(3) 0.25474(11) 0.0585(7) Uani d . 1 1
C C2 0.6955(3) 0.6231(3) 0.28413(12) 0.0580(7) Uani d . 1 1
H H6 0.7883 0.6073 0.2700 0.070 Uiso calc R 1 1
C C13 0.1006(2) 0.1070(3) 0.36580(9) 0.0385(5) Uani d . 1 1
C C12 0.2177(3) 0.0895(3) 0.41033(10) 0.0432(5) Uani d . 1 1
H H8 0.2401 -0.0099 0.4261 0.052 Uiso calc R 1 1
C C11 0.3003(2) 0.2199(3) 0.43111(9) 0.0403(5) Uani d . 1 1
H H9 0.3793 0.2088 0.4608 0.048 Uiso calc R 1 1
C C10 0.2657(2) 0.3687(2) 0.40761(8) 0.0340(5) Uani d . 1 1
C C14 0.0659(2) 0.2550(3) 0.34245(9) 0.0416(5) Uani d . 1 1
H H11 -0.0129 0.2661 0.3127 0.050 Uiso calc R 1 1
C C15 0.1482(2) 0.3860(3) 0.36341(10) 0.0408(5) Uani d . 1 1
H H12 0.1249 0.4855 0.3479 0.049 Uiso calc R 1 1
C C16 -0.2870(3) 0.0478(3) 0.36281(14) 0.0658(8) Uani d . 1 1
H H13A -0.3687 0.0261 0.3324 0.079 Uiso calc R 1 1
H H13B -0.2526 0.1567 0.3616 0.079 Uiso calc R 1 1
C C8 0.3049(2) 0.6238(2) 0.45767(9) 0.0370(5) Uani d . 1 1
C C9 0.1495(3) 0.6048(3) 0.47658(11) 0.0512(6) Uani d . 1 1
H H15A 0.1050 0.5065 0.4625 0.077 Uiso calc R 1 1
H H15B 0.0846 0.6909 0.4621 0.077 Uiso calc R 1 1
H H15C 0.1594 0.6050 0.5172 0.077 Uiso calc R 1 1
C C7 0.5160(2) 0.5089(3) 0.41508(9) 0.0401(5) Uani d . 1 1
H H7A 0.5562 0.4019 0.4155 0.048 Uiso calc R 1 1
H H7B 0.5774 0.5679 0.4448 0.048 Uiso calc R 1 1
C C18 -0.1690(3) -0.0912(4) 0.42815(12) 0.0616(7) Uani d . 1 1
H H17A -0.0888 -0.0364 0.4524 0.074 Uiso calc R 1 1
H H17B -0.1762 -0.2011 0.4394 0.074 Uiso calc R 1 1
C C17 -0.3228(3) -0.0043(4) 0.42063(14) 0.0686(8) Uani d . 1 1
H H18A -0.4113 -0.0735 0.4195 0.082 Uiso calc R 1 1
H H18B -0.3289 0.0821 0.4471 0.082 Uiso calc R 1 1
N N1 -0.1609(2) -0.0694(2) 0.36736(9) 0.0457(5) Uani d . 1 1
N N2 0.35756(18) 0.5030(2) 0.42793(7) 0.0351(4) Uani d . 1 1
O O1 0.38424(18) 0.74030(19) 0.47069(7) 0.0496(4) Uani d . 1 1
O O2 -0.0512(3) -0.0306(2) 0.27960(8) 0.0689(6) Uani d . 1 1
O O3 0.08117(19) -0.19746(19) 0.35635(9) 0.0595(5) Uani d . 1 1
F F1 0.5958(3) 0.7614(3) 0.20283(8) 0.0956(7) Uani d . 1 1
F F2 0.78369(17) 0.4820(2) 0.36687(8) 0.0728(5) Uani d . 1 1
S S2 -0.00544(6) -0.05936(7) 0.33804(2) 0.0439(2) Uani d . 1 1

loop_
_atom_site_aniso_label
_atom_site_aniso_U_11
_atom_site_aniso_U_22
_atom_site_aniso_U_33
_atom_site_aniso_U_12
_atom_site_aniso_U_13
_atom_site_aniso_U_23
C1 0.0383(11) 0.0416(13) 0.0557(14) -0.0018(9) 0.0115(10) -0.0043(10)
C6 0.0371(10) 0.0311(10) 0.0421(11) -0.0042(8) 0.0083(9) -0.0032(8)
C5 0.0438(12) 0.0515(14) 0.0535(14) 0.0057(10) 0.0137(10) 0.0076(11)
C4 0.0662(16) 0.0605(16) 0.0530(14) 0.0034(13) 0.0103(12) 0.0172(12)
C3 0.0729(17) 0.0577(16) 0.0481(14) -0.0133(13) 0.0197(12) 0.0055(12)
C2 0.0581(14) 0.0542(15) 0.0678(17) -0.0120(12) 0.0321(13) -0.0068(13)
C13 0.0394(11) 0.0356(11) 0.0408(11) -0.0024(9) 0.0056(9) -0.0033(9)
C12 0.0475(12) 0.0318(11) 0.0494(13) 0.0023(9) 0.0024(10) 0.0060(9)
C11 0.0396(10) 0.0384(12) 0.0411(11) 0.0002(9) -0.0021(9) 0.0051(9)
C10 0.0327(10) 0.0326(11) 0.0373(10) -0.0003(8) 0.0074(8) 0.0001(8)
C14 0.0404(11) 0.0413(12) 0.0412(11) 0.0013(9) -0.0021(9) 0.0025(9)
C15 0.0404(11) 0.0346(11) 0.0463(12) 0.0024(9) 0.0013(9) 0.0055(9)
C16 0.0453(13) 0.0574(17) 0.092(2) 0.0090(12) 0.0002(14) 0.0004(14)
C8 0.0399(11) 0.0355(12) 0.0352(10) 0.0009(9) 0.0029(8) 0.0033(9)
C9 0.0464(12) 0.0544(14) 0.0551(14) 0.0036(11) 0.0156(11) -0.0045(11)
C7 0.0310(10) 0.0428(12) 0.0466(12) 0.0017(8) 0.0056(9) 0.0045(9)
C18 0.0587(15) 0.0660(17) 0.0618(16) 0.0032(13) 0.0146(13) 0.0028(13)
C17 0.0558(15) 0.0649(18) 0.088(2) 0.0014(13) 0.0218(15) -0.0165(16)
N1 0.0413(10) 0.0402(11) 0.0541(12) -0.0020(8) 0.0009(9) -0.0068(8)
N2 0.0316(8) 0.0346(9) 0.0395(9) -0.0028(7) 0.0068(7) 0.0008(7)
O1 0.0548(9) 0.0397(9) 0.0534(10) -0.0071(7) 0.0036(8) -0.0062(7)
O2 0.0911(14) 0.0710(13) 0.0438(10) -0.0216(11) 0.0058(9) -0.0158(9)
O3 0.0549(10) 0.0342(9) 0.0909(14) 0.0033(7) 0.0156(9) -0.0119(9)
F1 0.1171(15) 0.1121(16) 0.0652(11) -0.0096(12) 0.0409(11) 0.0288(10)
F2 0.0422(8) 0.0833(12) 0.0961(13) 0.0171(8) 0.0213(8) 0.0172(9)
S2 0.0484(4) 0.0368(4) 0.0468(4) -0.0036(2) 0.0076(3) -0.0109(2)

loop_
_atom_type_symbol
_atom_type_description
_atom_type_scat_dispersion_real
_atom_type_scat_dispersion_imag
_atom_type_scat_source
C C 0.0033 0.0016 'International Tables Vol C Tables 4.2.6.8 and 6.1.1.4'
H H 0.0000 0.0000 'International Tables Vol C Tables 4.2.6.8 and 6.1.1.4'
N N 0.0061 0.0033 'International Tables Vol C Tables 4.2.6.8 and 6.1.1.4'
O O 0.0106 0.0060 'International Tables Vol C Tables 4.2.6.8 and 6.1.1.4'
F F 0.0171 0.0103 'International Tables Vol C Tables 4.2.6.8 and 6.1.1.4'
S S 0.1246 0.1234 'International Tables Vol C Tables 4.2.6.8 and 6.1.1.4'

loop_
_geom_angle_atom_site_label_1
_geom_angle_atom_site_label_2
_geom_angle_atom_site_label_3
_geom_angle
F2 C1 C2 118.4(2)
F2 C1 C6 117.2(2)
C2 C1 C6 124.5(2)
C1 C6 C5 116.1(2)
C1 C6 C7 119.94(19)
C5 C6 C7 123.92(19)
C6 C5 C4 121.6(2)
C6 C5 H3 119.2
C4 C5 H3 119.2
C3 C4 C5 118.5(2)
C3 C4 H4 120.7
C5 C4 H4 120.7
F1 C3 C2 118.8(2)
F1 C3 C4 118.3(3)
C2 C3 C4 122.9(2)
C3 C2 C1 116.3(2)
C3 C2 H6 121.8
C1 C2 H6 121.8
C14 C13 C12 120.43(19)
C14 C13 S2 119.25(16)
C12 C13 S2 120.32(17)
C11 C12 C13 119.6(2)
C11 C12 H8 120.2
C13 C12 H8 120.2
C12 C11 C10 119.96(19)
C12 C11 H9 120.0
C10 C11 H9 120.0
C15 C10 C11 120.28(19)
C15 C10 N2 120.25(18)
C11 C10 N2 119.41(17)
C15 C14 C13 119.97(19)
C15 C14 H11 120.0
C13 C14 H11 120.0
C14 C15 C10 119.72(19)
C14 C15 H12 120.1
C10 C15 H12 120.1
N1 C16 C17 88.8(2)
N1 C16 H13A 113.8
C17 C16 H13A 113.8
N1 C16 H13B 113.8
C17 C16 H13B 113.8
H13A C16 H13B 111.1
O1 C8 N2 121.09(19)
O1 C8 C9 121.4(2)
N2 C8 C9 117.43(19)
C8 C9 H15A 109.5
C8 C9 H15B 109.5
H15A C9 H15B 109.5
C8 C9 H15C 109.5
H15A C9 H15C 109.5
H15B C9 H15C 109.5
N2 C7 C6 114.27(17)
N2 C7 H7A 108.7
C6 C7 H7A 108.7
N2 C7 H7B 108.7
C6 C7 H7B 108.7
H7A C7 H7B 107.6
N1 C18 C17 88.7(2)
N1 C18 H17A 113.9
C17 C18 H17A 113.9
N1 C18 H17B 113.9
C17 C18 H17B 113.9
H17A C18 H17B 111.1
C16 C17 C18 87.9(2)
C16 C17 H18A 114.0
C18 C17 H18A 114.0
C16 C17 H18B 114.0
C18 C17 H18B 114.0
H18A C17 H18B 111.2
C18 N1 C16 91.5(2)
C18 N1 S2 125.64(16)
C16 N1 S2 126.87(18)
C8 N2 C10 123.67(16)
C8 N2 C7 118.69(17)
C10 N2 C7 117.64(17)
O2 S2 O3 120.79(12)
O2 S2 N1 106.48(12)
O3 S2 N1 105.75(11)
O2 S2 C13 107.50(11)
O3 S2 C13 107.47(10)
N1 S2 C13 108.35(10)

loop_
_geom_bond_atom_site_label_1
_geom_bond_atom_site_label_2
_geom_bond_distance
C1 F2 1.359(3)
C1 C2 1.375(4)
C1 C6 1.381(3)
C6 C5 1.382(3)
C6 C7 1.502(3)
C5 C4 1.383(4)
C5 H3 0.9300
C4 C3 1.369(4)
C4 H4 0.9300
C3 F1 1.350(3)
C3 C2 1.362(4)
C2 H6 0.9300
C13 C14 1.386(3)
C13 C12 1.388(3)
C13 S2 1.766(2)
C12 C11 1.376(3)
C12 H8 0.9300
C11 C10 1.393(3)
C11 H9 0.9300
C10 C15 1.384(3)
C10 N2 1.439(3)
C14 C15 1.380(3)
C14 H11 0.9300
C15 H12 0.9300
C16 N1 1.479(3)
C16 C17 1.516(5)
C16 H13A 0.9700
C16 H13B 0.9700
C8 O1 1.223(3)
C8 N2 1.356(3)
C8 C9 1.499(3)
C9 H15A 0.9600
C9 H15B 0.9600
C9 H15C 0.9600
C7 N2 1.463(3)
C7 H7A 0.9700
C7 H7B 0.9700
C18 N1 1.470(3)
C18 C17 1.527(4)
C18 H17A 0.9700
C18 H17B 0.9700
C17 H18A 0.9700
C17 H18B 0.9700
N1 S2 1.612(2)
O2 S2 1.419(2)
O3 S2 1.4296(18)

loop_
_geom_hbond_atom_site_label_D
_geom_hbond_atom_site_label_H
_geom_hbond_atom_site_label_A
_geom_hbond_site_symmetry_A
_geom_hbond_distance_DH
_geom_hbond_distance_HA
_geom_hbond_distance_DA
_geom_hbond_angle_DHA
C5 H3 O3 1_565 0.93 2.44 3.336(3) 162
C11 H9 O1 3_666 0.93 2.51 3.406(3) 162
C17 H18B O1 3_566 0.97 2.56 3.509(4) 166

loop_
_cod_related_entry_id
_cod_related_entry_database
_cod_related_entry_code
1 ChemSpider 30658120
